data_4516666
loop_
_publ_author_name
'Tseng, Kuei-Nin T.'
'Kampf, Jeff W.'
'Szymczak, Nathaniel K.'

_publ_section_title
;
 Mechanism of N,N,N-Amide Ruthenium(II) Hydride Mediated Acceptorless
 Alcohol Dehydrogenation: Inner-Sphere \b-H Elimination versus
 Outer-Sphere Bifunctional Metal--Ligand Cooperativity
;
_journal_issue 9
_journal_name_full 'ACS Catalysis'
_journal_page_first 5468
_journal_paper_doi 10.1021/acscatal.5b00952
_journal_volume 5
_journal_year 2015
_chemical_formula_moiety 'C56 H46 Cl N5 P2 Ru + (solvent)'
_chemical_formula_sum 'C56 H46 Cl N5 P2 Ru'
_chemical_formula_weight 987.44
_space_group_IT_number 2
_space_group_name_Hall '-P 1'
_space_group_name_H-M_alt 'P -1'
_symmetry_cell_setting triclinic
_symmetry_space_group_name_H-M 'P -1'
_atom_sites_solution_hydrogens geom
_atom_sites_solution_primary direct
_atom_sites_solution_secondary difmap
_audit_creation_method SHELXL-97
_cell_angle_alpha 89.614(6)
_cell_angle_beta 87.952(6)
_cell_angle_gamma 69.915(5)
_cell_formula_units_Z 2
_cell_length_a 11.8598(2)
_cell_length_b 13.6537(3)
_cell_length_c 16.6403(12)
_cell_measurement_reflns_used 42336
_cell_measurement_temperature 85(2)
_cell_measurement_theta_max 68.30
_cell_measurement_theta_min 2.70
_cell_volume 2529.0(2)
_computing_cell_refinement 'CrystalClear-SM Expert 2.0 r12'
_computing_data_collection 'CrystalClear-SM Expert 2.0 r12 (Rigaku, 2011)'
_computing_data_reduction 'CrystalClear-SM Expert 2.0 r12'
_computing_molecular_graphics 'Bruker SHELXTL'
_computing_publication_material 'Bruker SHELXTL'
_computing_structure_refinement 'SHELXL-97 (Sheldrick, 1997)'
_computing_structure_solution 'SHELXS-97 (Sheldrick, 1990)'
_diffrn_ambient_temperature 85(2)
_diffrn_detector_area_resol_mean 29.257
_diffrn_measured_fraction_theta_full 0.986
_diffrn_measured_fraction_theta_max 0.986
_diffrn_measurement_device_type 'Rigaku Saturn944+ CCD'
_diffrn_measurement_method \w
_diffrn_radiation_monochromator confocal
_diffrn_radiation_source 'micro-focus rotating anode'
_diffrn_radiation_type CuK\a
_diffrn_radiation_wavelength 1.54178
_diffrn_reflns_av_R_equivalents 0.0451
_diffrn_reflns_av_sigmaI/netI 0.0256
_diffrn_reflns_limit_h_max 14
_diffrn_reflns_limit_h_min -14
_diffrn_reflns_limit_k_max 14
_diffrn_reflns_limit_k_min -16
_diffrn_reflns_limit_l_max 20
_diffrn_reflns_limit_l_min -20
_diffrn_reflns_number 66665
_diffrn_reflns_theta_full 68.24
_diffrn_reflns_theta_max 68.24
_diffrn_reflns_theta_min 2.66
_exptl_absorpt_coefficient_mu 3.909
_exptl_absorpt_correction_T_max 0.7199
_exptl_absorpt_correction_T_min 0.6106
_exptl_absorpt_correction_type multi-scan
_exptl_absorpt_process_details
;
    Higashi, T. (1995). Program for Absorption Correction.
    Rigaku Corporation, Tokyo, Japan.
;
_exptl_crystal_colour green
_exptl_crystal_density_diffrn 1.297
_exptl_crystal_density_method 'not measured'
_exptl_crystal_description plate
_exptl_crystal_F_000 1016
_exptl_crystal_size_max 0.14
_exptl_crystal_size_mid 0.14
_exptl_crystal_size_min 0.09
_refine_diff_density_max 0.754
_refine_diff_density_min -0.650
_refine_diff_density_rms 0.063
_refine_ls_extinction_method none
_refine_ls_goodness_of_fit_ref 1.027
_refine_ls_hydrogen_treatment constr
_refine_ls_matrix_type full
_refine_ls_number_parameters 588
_refine_ls_number_reflns 9128
_refine_ls_number_restraints 0
_refine_ls_restrained_S_all 1.027
_refine_ls_R_factor_all 0.0295
_refine_ls_R_factor_gt 0.0289
_refine_ls_shift/su_max 0.001
_refine_ls_shift/su_mean 0.000
_refine_ls_structure_factor_coef Fsqd
_refine_ls_weighting_details 'calc w=1/[\s^2^(Fo^2^)+(0.0211P)^2^+4.3103P] where P=(Fo^2^+2Fc^2^)/3'
_refine_ls_weighting_scheme calc
_refine_ls_wR_factor_gt 0.0696
_refine_ls_wR_factor_ref 0.0700
_reflns_number_gt 8816
_reflns_number_total 9128
_reflns_threshold_expression >2sigma(I)
_cod_data_source_file cs5b00952_si_002.cif
_cod_data_source_block kt3147_sqd
_cod_database_code 4516666

loop_
_symmetry_equiv_pos_as_xyz
'x, y, z'
'-x, -y, -z'

loop_
_atom_site_label
_atom_site_type_symbol
_atom_site_fract_x
_atom_site_fract_y
_atom_site_fract_z
_atom_site_U_iso_or_equiv
_atom_site_adp_type
_atom_site_occupancy
_atom_site_symmetry_multiplicity
_atom_site_calc_flag
_atom_site_refinement_flags
Cl1 Cl 0.47022(4) 0.26757(4) 0.55913(3) 0.01173(10) Uani 1 1 d .
Ru1 Ru 0.551219(12) 0.251514(12) 0.695992(8) 0.00817(5) Uani 1 1 d .
P1 P 0.37392(4) 0.33809(4) 0.77814(3) 0.01088(11) Uani 1 1 d .
P2 P 0.73494(4) 0.16118(4) 0.61909(3) 0.00956(11) Uani 1 1 d .
N1 N 0.50966(15) 0.11528(14) 0.71889(10) 0.0115(3) Uani 1 1 d .
N2 N 0.63735(15) 0.05511(15) 0.83344(10) 0.0148(4) Uani 1 1 d .
N3 N 0.64741(14) 0.22346(14) 0.79552(10) 0.0109(3) Uani 1 1 d .
N4 N 0.72772(15) 0.36431(14) 0.78897(10) 0.0122(3) Uani 1 1 d .
N5 N 0.58016(14) 0.39447(14) 0.68444(10) 0.0107(3) Uani 1 1 d .
C1 C 0.42185(18) 0.09788(18) 0.67621(12) 0.0141(4) Uani 1 1 d .
H1 H 0.3826 0.1482 0.6374 0.017 Uiso 1 1 calc R
C2 C 0.38682(19) 0.01285(18) 0.68570(13) 0.0174(4) Uani 1 1 d .
H2 H 0.3254 0.0054 0.6538 0.021 Uiso 1 1 calc R
C3 C 0.4417(2) -0.06337(18) 0.74256(14) 0.0187(5) Uani 1 1 d .
C4 C 0.52868(19) -0.04548(18) 0.78683(13) 0.0168(4) Uani 1 1 d .
H4 H 0.5695 -0.0960 0.8251 0.020 Uiso 1 1 calc R
C5 C 0.55920(18) 0.04488(17) 0.77737(12) 0.0135(4) Uani 1 1 d .
C6 C 0.67200(18) 0.13538(17) 0.84082(12) 0.0133(4) Uani 1 1 d .
C7 C 0.75605(18) 0.13920(18) 0.90319(12) 0.0149(4) Uani 1 1 d .
C8 C 0.8031(2) 0.07312(19) 0.96647(13) 0.0202(5) Uani 1 1 d .
H8 H 0.7813 0.0133 0.9768 0.024 Uiso 1 1 calc R
C9 C 0.8833(2) 0.0978(2) 1.01436(14) 0.0238(5) Uani 1 1 d .
H9 H 0.9150 0.0553 1.0594 0.029 Uiso 1 1 calc R
C10 C 0.9182(2) 0.1835(2) 0.99755(14) 0.0232(5) Uani 1 1 d .
H10 H 0.9754 0.1970 1.0302 0.028 Uiso 1 1 calc R
C11 C 0.87060(19) 0.25001(19) 0.93365(13) 0.0190(5) Uani 1 1 d .
H11 H 0.8938 0.3088 0.9221 0.023 Uiso 1 1 calc R
C12 C 0.78765(18) 0.22615(17) 0.88782(12) 0.0137(4) Uani 1 1 d .
C13 C 0.71862(17) 0.27908(17) 0.81827(12) 0.0119(4) Uani 1 1 d .
C14 C 0.65872(17) 0.42329(16) 0.72860(12) 0.0114(4) Uani 1 1 d .
C15 C 0.67596(18) 0.51851(17) 0.71477(12) 0.0145(4) Uani 1 1 d .
H15 H 0.7315 0.5363 0.7462 0.017 Uiso 1 1 calc R
C16 C 0.61483(19) 0.58750(17) 0.65689(13) 0.0154(4) Uani 1 1 d .
C17 C 0.53014(19) 0.55943(18) 0.61527(12) 0.0158(4) Uani 1 1 d .
H17 H 0.4828 0.6052 0.5764 0.019 Uiso 1 1 calc R
C18 C 0.51555(18) 0.46535(16) 0.63077(12) 0.0121(4) Uani 1 1 d .
H18 H 0.4565 0.4488 0.6021 0.015 Uiso 1 1 calc R
C19 C 0.4028(2) -0.1562(2) 0.75698(17) 0.0279(5) Uani 1 1 d .
H19A H 0.4653 -0.2101 0.7854 0.042 Uiso 1 1 calc R
H19B H 0.3900 -0.1841 0.7053 0.042 Uiso 1 1 calc R
H19C H 0.3278 -0.1349 0.7896 0.042 Uiso 1 1 calc R
C20 C 0.6404(2) 0.68574(19) 0.63864(15) 0.0244(5) Uani 1 1 d .
H20A H 0.6616 0.7129 0.6881 0.037 Uiso 1 1 calc R
H20B H 0.5689 0.7378 0.6168 0.037 Uiso 1 1 calc R
H20C H 0.7075 0.6707 0.5991 0.037 Uiso 1 1 calc R
C21 C 0.36068(19) 0.46514(17) 0.82274(12) 0.0156(4) Uani 1 1 d .
C22 C 0.4558(2) 0.47550(18) 0.86466(13) 0.0184(5) Uani 1 1 d .
H22 H 0.5277 0.4172 0.8687 0.022 Uiso 1 1 calc R
C23 C 0.4477(2) 0.5693(2) 0.90067(14) 0.0227(5) Uani 1 1 d .
H23 H 0.5131 0.5743 0.9296 0.027 Uiso 1 1 calc R
C24 C 0.3444(2) 0.6554(2) 0.89437(15) 0.0262(5) Uani 1 1 d .
H24 H 0.3381 0.7194 0.9195 0.031 Uiso 1 1 calc R
C25 C 0.2499(2) 0.64737(19) 0.85095(14) 0.0258(5) Uani 1 1 d .
H25 H 0.1796 0.7068 0.8452 0.031 Uiso 1 1 calc R
C26 C 0.2574(2) 0.55293(19) 0.81589(13) 0.0198(5) Uani 1 1 d .
H26 H 0.1917 0.5482 0.7871 0.024 Uiso 1 1 calc R
C27 C 0.22297(18) 0.36764(17) 0.73855(13) 0.0148(4) Uani 1 1 d .
C28 C 0.20781(19) 0.38531(18) 0.65651(13) 0.0164(4) Uani 1 1 d .
H28 H 0.2756 0.3781 0.6218 0.020 Uiso 1 1 calc R
C29 C 0.0936(2) 0.41357(19) 0.62482(14) 0.0206(5) Uani 1 1 d .
H29 H 0.0839 0.4259 0.5688 0.025 Uiso 1 1 calc R
C30 C -0.0056(2) 0.42362(19) 0.67505(15) 0.0223(5) Uani 1 1 d .
H30 H -0.0833 0.4428 0.6535 0.027 Uiso 1 1 calc R
C31 C 0.0088(2) 0.4057(2) 0.75681(15) 0.0248(5) Uani 1 1 d .
H31 H -0.0592 0.4117 0.7910 0.030 Uiso 1 1 calc R
C32 C 0.1217(2) 0.37893(19) 0.78891(14) 0.0211(5) Uani 1 1 d .
H32 H 0.1305 0.3682 0.8451 0.025 Uiso 1 1 calc R
C33 C 0.36798(18) 0.25752(17) 0.86644(12) 0.0142(4) Uani 1 1 d .
C34 C 0.3128(2) 0.18260(18) 0.86065(13) 0.0177(4) Uani 1 1 d .
H34 H 0.2715 0.1793 0.8134 0.021 Uiso 1 1 calc R
C35 C 0.3172(2) 0.11294(19) 0.92241(14) 0.0218(5) Uani 1 1 d .
H35 H 0.2790 0.0626 0.9171 0.026 Uiso 1 1 calc R
C36 C 0.3770(2) 0.11608(19) 0.99203(13) 0.0218(5) Uani 1 1 d .
H36 H 0.3799 0.0683 1.0344 0.026 Uiso 1 1 calc R
C37 C 0.4323(2) 0.1900(2) 0.99892(14) 0.0223(5) Uani 1 1 d .
H37 H 0.4736 0.1929 1.0463 0.027 Uiso 1 1 calc R
C38 C 0.42775(19) 0.25999(19) 0.93674(13) 0.0184(5) Uani 1 1 d .
H38 H 0.4660 0.3103 0.9423 0.022 Uiso 1 1 calc R
C39 C 0.75645(18) 0.03197(17) 0.57638(12) 0.0127(4) Uani 1 1 d .
C40 C 0.65674(18) 0.00473(17) 0.55806(12) 0.0136(4) Uani 1 1 d .
H40 H 0.5781 0.0534 0.5678 0.016 Uiso 1 1 calc R
C41 C 0.6713(2) -0.09205(18) 0.52605(13) 0.0168(4) Uani 1 1 d .
H41 H 0.6027 -0.1098 0.5148 0.020 Uiso 1 1 calc R
C42 C 0.7855(2) -0.16357(18) 0.51015(13) 0.0188(5) Uani 1 1 d .
H42 H 0.7954 -0.2303 0.4884 0.023 Uiso 1 1 calc R
C43 C 0.8857(2) -0.13650(19) 0.52639(13) 0.0198(5) Uani 1 1 d .
H43 H 0.9641 -0.1846 0.5148 0.024 Uiso 1 1 calc R
C44 C 0.87137(19) -0.04002(18) 0.55927(13) 0.0165(4) Uani 1 1 d .
H44 H 0.9401 -0.0224 0.5704 0.020 Uiso 1 1 calc R
C45 C 0.87408(17) 0.12801(17) 0.67523(12) 0.0128(4) Uani 1 1 d .
C46 C 0.89659(18) 0.04531(18) 0.72956(12) 0.0156(4) Uani 1 1 d .
H46 H 0.8398 0.0108 0.7368 0.019 Uiso 1 1 calc R
C47 C 1.0006(2) 0.01311(19) 0.77292(13) 0.0200(5) Uani 1 1 d .
H47 H 1.0150 -0.0435 0.8093 0.024 Uiso 1 1 calc R
C48 C 1.0838(2) 0.0637(2) 0.76312(14) 0.0230(5) Uani 1 1 d .
H48 H 1.1553 0.0417 0.7926 0.028 Uiso 1 1 calc R
C49 C 1.0621(2) 0.1459(2) 0.71034(15) 0.0229(5) Uani 1 1 d .
H49 H 1.1187 0.1808 0.7038 0.027 Uiso 1 1 calc R
C50 C 0.95775(19) 0.17824(18) 0.66659(13) 0.0174(4) Uani 1 1 d .
H50 H 0.9437 0.2351 0.6305 0.021 Uiso 1 1 calc R
C51 C 0.76555(17) 0.23054(17) 0.53034(12) 0.0131(4) Uani 1 1 d .
C52 C 0.78064(19) 0.18669(19) 0.45313(13) 0.0178(5) Uani 1 1 d .
H52 H 0.7762 0.1192 0.4459 0.021 Uiso 1 1 calc R
C53 C 0.8021(2) 0.2415(2) 0.38682(13) 0.0237(5) Uani 1 1 d .
H53 H 0.8132 0.2107 0.3348 0.028 Uiso 1 1 calc R
C54 C 0.8074(2) 0.3404(2) 0.39621(14) 0.0244(5) Uani 1 1 d .
H54 H 0.8214 0.3777 0.3508 0.029 Uiso 1 1 calc R
C55 C 0.7922(2) 0.38473(19) 0.47214(14) 0.0203(5) Uani 1 1 d .
H55 H 0.7960 0.4525 0.4789 0.024 Uiso 1 1 calc R
C56 C 0.77134(18) 0.33015(18) 0.53858(13) 0.0152(4) Uani 1 1 d .
H56 H 0.7609 0.3613 0.5904 0.018 Uiso 1 1 calc R

loop_
_atom_site_aniso_label
_atom_site_aniso_U_11
_atom_site_aniso_U_22
_atom_site_aniso_U_33
_atom_site_aniso_U_23
_atom_site_aniso_U_13
_atom_site_aniso_U_12
Cl1 0.0110(2) 0.0159(2) 0.0096(2) 0.00183(17) -0.00264(16) -0.00607(18)
Ru1 0.00728(8) 0.01049(9) 0.00776(8) 0.00181(5) -0.00080(5) -0.00434(6)
P1 0.0088(2) 0.0132(3) 0.0109(2) 0.00083(19) 0.00122(18) -0.00425(19)
P2 0.0077(2) 0.0126(3) 0.0092(2) 0.00067(19) -0.00023(17) -0.00456(19)
N1 0.0113(8) 0.0136(9) 0.0103(8) 0.0001(7) 0.0018(6) -0.0055(7)
N2 0.0140(8) 0.0186(10) 0.0127(8) 0.0037(7) -0.0014(7) -0.0067(7)
N3 0.0097(8) 0.0138(9) 0.0095(8) 0.0011(6) 0.0011(6) -0.0044(7)
N4 0.0100(8) 0.0146(9) 0.0122(8) -0.0005(7) -0.0006(6) -0.0046(7)
N5 0.0078(8) 0.0128(9) 0.0113(8) 0.0000(7) 0.0020(6) -0.0037(7)
C1 0.0114(9) 0.0196(12) 0.0124(10) 0.0007(8) 0.0013(8) -0.0069(8)
C2 0.0158(10) 0.0218(12) 0.0185(11) -0.0011(9) 0.0001(8) -0.0115(9)
C3 0.0185(11) 0.0174(12) 0.0225(11) 0.0014(9) 0.0039(9) -0.0097(9)
C4 0.0186(11) 0.0148(11) 0.0174(10) 0.0036(8) 0.0007(8) -0.0063(9)
C5 0.0129(10) 0.0144(11) 0.0132(10) 0.0007(8) 0.0022(8) -0.0050(8)
C6 0.0109(9) 0.0175(11) 0.0110(9) 0.0021(8) -0.0002(7) -0.0043(8)
C7 0.0121(10) 0.0185(12) 0.0127(10) 0.0009(8) -0.0016(8) -0.0035(8)
C8 0.0205(11) 0.0236(13) 0.0143(10) 0.0039(9) -0.0025(8) -0.0046(9)
C9 0.0223(12) 0.0284(14) 0.0146(11) 0.0045(9) -0.0078(9) -0.0004(10)
C10 0.0197(11) 0.0279(14) 0.0186(11) -0.0033(10) -0.0094(9) -0.0030(10)
C11 0.0162(10) 0.0225(13) 0.0180(11) -0.0045(9) -0.0034(8) -0.0060(9)
C12 0.0114(9) 0.0176(11) 0.0106(9) -0.0020(8) -0.0009(8) -0.0028(8)
C13 0.0085(9) 0.0146(11) 0.0111(9) -0.0018(8) 0.0006(7) -0.0021(8)
C14 0.0092(9) 0.0139(11) 0.0111(9) 0.0000(8) 0.0022(7) -0.0044(8)
C15 0.0135(10) 0.0181(12) 0.0142(10) -0.0028(8) 0.0012(8) -0.0086(9)
C16 0.0177(10) 0.0135(11) 0.0159(10) -0.0003(8) 0.0029(8) -0.0068(9)
C17 0.0170(10) 0.0169(12) 0.0132(10) 0.0035(8) -0.0013(8) -0.0053(9)
C18 0.0125(9) 0.0133(11) 0.0110(9) -0.0006(8) 0.0005(7) -0.0052(8)
C19 0.0289(13) 0.0200(13) 0.0414(15) 0.0052(11) -0.0023(11) -0.0170(11)
C20 0.0368(14) 0.0191(13) 0.0236(12) 0.0042(9) -0.0060(10) -0.0176(11)
C21 0.0173(10) 0.0159(11) 0.0139(10) 0.0005(8) 0.0050(8) -0.0067(9)
C22 0.0161(10) 0.0200(12) 0.0205(11) -0.0025(9) 0.0065(8) -0.0088(9)
C23 0.0259(12) 0.0256(13) 0.0213(11) -0.0069(10) 0.0078(9) -0.0154(10)
C24 0.0396(14) 0.0176(13) 0.0235(12) -0.0044(10) 0.0060(10) -0.0132(11)
C25 0.0343(13) 0.0152(12) 0.0223(12) 0.0002(9) 0.0017(10) -0.0014(10)
C26 0.0224(11) 0.0207(12) 0.0147(10) 0.0007(9) 0.0029(9) -0.0055(9)
C27 0.0117(10) 0.0136(11) 0.0194(11) 0.0011(8) -0.0006(8) -0.0051(8)
C28 0.0115(10) 0.0179(12) 0.0192(11) 0.0021(9) 0.0011(8) -0.0044(8)
C29 0.0157(11) 0.0231(13) 0.0211(11) 0.0019(9) -0.0037(9) -0.0039(9)
C30 0.0106(10) 0.0224(13) 0.0334(13) 0.0025(10) -0.0039(9) -0.0047(9)
C31 0.0130(11) 0.0307(14) 0.0303(13) 0.0032(10) 0.0045(9) -0.0077(10)
C32 0.0147(11) 0.0260(13) 0.0218(11) 0.0034(9) 0.0036(9) -0.0062(9)
C33 0.0138(10) 0.0163(11) 0.0119(10) 0.0010(8) 0.0018(8) -0.0048(8)
C34 0.0207(11) 0.0210(12) 0.0132(10) 0.0020(9) 0.0033(8) -0.0099(9)
C35 0.0286(12) 0.0223(13) 0.0180(11) 0.0001(9) 0.0044(9) -0.0136(10)
C36 0.0267(12) 0.0225(13) 0.0151(11) 0.0046(9) 0.0033(9) -0.0074(10)
C37 0.0202(11) 0.0329(14) 0.0153(11) 0.0053(10) -0.0021(9) -0.0109(10)
C38 0.0181(11) 0.0248(13) 0.0142(10) 0.0002(9) 0.0027(8) -0.0099(9)
C39 0.0141(10) 0.0152(11) 0.0093(9) 0.0013(8) 0.0003(7) -0.0060(8)
C40 0.0132(10) 0.0162(11) 0.0116(10) 0.0008(8) 0.0004(8) -0.0053(8)
C41 0.0197(11) 0.0182(12) 0.0164(10) 0.0016(8) -0.0007(8) -0.0116(9)
C42 0.0262(12) 0.0135(11) 0.0169(11) -0.0020(8) -0.0005(9) -0.0070(9)
C43 0.0164(11) 0.0205(12) 0.0183(11) -0.0032(9) 0.0021(8) -0.0011(9)
C44 0.0132(10) 0.0199(12) 0.0166(10) 0.0000(9) -0.0003(8) -0.0060(9)
C45 0.0091(9) 0.0170(11) 0.0112(9) -0.0035(8) 0.0008(7) -0.0031(8)
C46 0.0123(10) 0.0206(12) 0.0140(10) 0.0006(8) 0.0000(8) -0.0057(9)
C47 0.0171(11) 0.0240(13) 0.0155(11) 0.0017(9) -0.0032(8) -0.0023(9)
C48 0.0139(10) 0.0306(14) 0.0220(11) -0.0036(10) -0.0066(9) -0.0037(10)
C49 0.0134(10) 0.0286(14) 0.0296(13) -0.0020(10) -0.0048(9) -0.0106(10)
C50 0.0149(10) 0.0202(12) 0.0182(11) 0.0004(9) -0.0023(8) -0.0071(9)
C51 0.0081(9) 0.0178(11) 0.0138(10) 0.0029(8) -0.0007(7) -0.0051(8)
C52 0.0172(10) 0.0256(13) 0.0141(10) 0.0012(9) -0.0008(8) -0.0119(9)
C53 0.0269(12) 0.0365(15) 0.0112(10) 0.0024(10) -0.0008(9) -0.0155(11)
C54 0.0248(12) 0.0326(15) 0.0181(11) 0.0119(10) -0.0003(9) -0.0131(11)
C55 0.0187(11) 0.0188(12) 0.0240(12) 0.0059(9) 0.0017(9) -0.0075(9)
C56 0.0114(10) 0.0204(12) 0.0137(10) 0.0009(8) 0.0025(8) -0.0056(9)

loop_
_atom_type_symbol
_atom_type_description
_atom_type_scat_dispersion_real
_atom_type_scat_dispersion_imag
_atom_type_scat_source
C C 0.0181 0.0091 'International Tables Vol C Tables 4.2.6.8 and 6.1.1.4'
H H 0.0000 0.0000 'International Tables Vol C Tables 4.2.6.8 and 6.1.1.4'
N N 0.0311 0.0180 'International Tables Vol C Tables 4.2.6.8 and 6.1.1.4'
P P 0.2955 0.4335 'International Tables Vol C Tables 4.2.6.8 and 6.1.1.4'
Cl Cl 0.3639 0.7018 'International Tables Vol C Tables 4.2.6.8 and 6.1.1.4'
Ru Ru 0.0552 3.2960 'International Tables Vol C Tables 4.2.6.8 and 6.1.1.4'

loop_
_geom_angle_atom_site_label_1
_geom_angle_atom_site_label_2
_geom_angle_atom_site_label_3
_geom_angle
N3 Ru1 N5 88.91(7)
N3 Ru1 N1 88.89(7)
N5 Ru1 N1 173.61(6)
N3 Ru1 P1 88.90(5)
N5 Ru1 P1 88.86(5)
N1 Ru1 P1 85.09(5)
N3 Ru1 P2 88.40(5)
N5 Ru1 P2 91.62(5)
N1 Ru1 P2 94.32(5)
P1 Ru1 P2 177.246(18)
N3 Ru1 Cl1 168.79(5)
N5 Ru1 Cl1 91.47(5)
N1 Ru1 Cl1 91.85(5)
P1 Ru1 Cl1 102.310(17)
P2 Ru1 Cl1 80.391(17)
C27 P1 C33 101.95(10)
C27 P1 C21 100.96(10)
C33 P1 C21 103.39(10)
C27 P1 Ru1 121.02(7)
C33 P1 Ru1 109.89(7)
C21 P1 Ru1 117.29(7)
C39 P2 C45 98.94(9)
C39 P2 C51 101.51(9)
C45 P2 C51 103.54(9)
C39 P2 Ru1 119.09(7)
C45 P2 Ru1 115.38(6)
C51 P2 Ru1 115.76(7)
C5 N1 C1 116.34(18)
C5 N1 Ru1 124.59(14)
C1 N1 Ru1 118.94(14)
C6 N2 C5 125.41(18)
C6 N3 C13 109.47(17)
C6 N3 Ru1 124.90(14)
C13 N3 Ru1 124.34(14)
C13 N4 C14 125.42(18)
C18 N5 C14 116.55(18)
C18 N5 Ru1 118.87(13)
C14 N5 Ru1 124.57(14)
C2 C1 N1 124.4(2)
C2 C1 H1 117.8
N1 C1 H1 117.8
C1 C2 C3 119.9(2)
C1 C2 H2 120.0
C3 C2 H2 120.0
C4 C3 C2 116.1(2)
C4 C3 C19 122.2(2)
C2 C3 C19 121.6(2)
C3 C4 C5 122.3(2)
C3 C4 H4 118.8
C5 C4 H4 118.8
N1 C5 N2 125.36(19)
N1 C5 C4 120.70(19)
N2 C5 C4 113.89(19)
N2 C6 N3 130.22(19)
N2 C6 C7 121.40(19)
N3 C6 C7 108.30(18)
C12 C7 C8 121.6(2)
C12 C7 C6 106.97(18)
C8 C7 C6 131.5(2)
C7 C8 C9 117.4(2)
C7 C8 H8 121.3
C9 C8 H8 121.3
C8 C9 C10 121.2(2)
C8 C9 H9 119.4
C10 C9 H9 119.4
C9 C10 C11 121.3(2)
C9 C10 H10 119.4
C11 C10 H10 119.4
C12 C11 C10 116.8(2)
C12 C11 H11 121.6
C10 C11 H11 121.6
C7 C12 C11 121.7(2)
C7 C12 C13 106.74(18)
C11 C12 C13 131.5(2)
N4 C13 N3 129.80(19)
N4 C13 C12 122.03(19)
N3 C13 C12 108.16(18)
N5 C14 N4 125.13(19)
N5 C14 C15 120.81(19)
N4 C14 C15 114.06(18)
C16 C15 C14 122.16(19)
C16 C15 H15 118.9
C14 C15 H15 118.9
C15 C16 C17 116.3(2)
C15 C16 C20 121.6(2)
C17 C16 C20 122.1(2)
C18 C17 C16 119.7(2)
C18 C17 H17 120.1
C16 C17 H17 120.1
N5 C18 C17 124.25(19)
N5 C18 H18 117.9
C17 C18 H18 117.9
C3 C19 H19A 109.5
C3 C19 H19B 109.5
H19A C19 H19B 109.5
C3 C19 H19C 109.5
H19A C19 H19C 109.5
H19B C19 H19C 109.5
C16 C20 H20A 109.5
C16 C20 H20B 109.5
H20A C20 H20B 109.5
C16 C20 H20C 109.5
H20A C20 H20C 109.5
H20B C20 H20C 109.5
C22 C21 C26 118.1(2)
C22 C21 P1 119.94(17)
C26 C21 P1 121.99(17)
C23 C22 C21 121.4(2)
C23 C22 H22 119.3
C21 C22 H22 119.3
C24 C23 C22 120.0(2)
C24 C23 H23 120.0
C22 C23 H23 120.0
C23 C24 C25 119.4(2)
C23 C24 H24 120.3
C25 C24 H24 120.3
C24 C25 C26 120.5(2)
C24 C25 H25 119.7
C26 C25 H25 119.7
C25 C26 C21 120.5(2)
C25 C26 H26 119.7
C21 C26 H26 119.7
C28 C27 C32 119.0(2)
C28 C27 P1 118.76(16)
C32 C27 P1 122.16(17)
C27 C28 C29 120.5(2)
C27 C28 H28 119.8
C29 C28 H28 119.8
C30 C29 C28 120.0(2)
C30 C29 H29 120.0
C28 C29 H29 120.0
C29 C30 C31 119.9(2)
C29 C30 H30 120.1
C31 C30 H30 120.1
C30 C31 C32 120.4(2)
C30 C31 H31 119.8
C32 C31 H31 119.8
C31 C32 C27 120.2(2)
C31 C32 H32 119.9
C27 C32 H32 119.9
C34 C33 C38 117.7(2)
C34 C33 P1 119.27(16)
C38 C33 P1 122.67(17)
C35 C34 C33 121.3(2)
C35 C34 H34 119.4
C33 C34 H34 119.4
C34 C35 C36 120.5(2)
C34 C35 H35 119.7
C36 C35 H35 119.7
C37 C36 C35 119.0(2)
C37 C36 H36 120.5
C35 C36 H36 120.5
C36 C37 C38 120.3(2)
C36 C37 H37 119.8
C38 C37 H37 119.8
C37 C38 C33 121.1(2)
C37 C38 H38 119.4
C33 C38 H38 119.4
C44 C39 C40 118.5(2)
C44 C39 P2 121.46(16)
C40 C39 P2 120.04(16)
C41 C40 C39 120.8(2)
C41 C40 H40 119.6
C39 C40 H40 119.6
C40 C41 C42 120.4(2)
C40 C41 H41 119.8
C42 C41 H41 119.8
C41 C42 C43 119.4(2)
C41 C42 H42 120.3
C43 C42 H42 120.3
C44 C43 C42 120.3(2)
C44 C43 H43 119.8
C42 C43 H43 119.8
C43 C44 C39 120.6(2)
C43 C44 H44 119.7
C39 C44 H44 119.7
C50 C45 C46 118.40(19)
C50 C45 P2 124.67(17)
C46 C45 P2 116.92(16)
C47 C46 C45 120.9(2)
C47 C46 H46 119.5
C45 C46 H46 119.5
C46 C47 C48 119.9(2)
C46 C47 H47 120.0
C48 C47 H47 120.0
C49 C48 C47 119.7(2)
C49 C48 H48 120.2
C47 C48 H48 120.2
C48 C49 C50 120.5(2)
C48 C49 H49 119.8
C50 C49 H49 119.8
C45 C50 C49 120.6(2)
C45 C50 H50 119.7
C49 C50 H50 119.7
C56 C51 C52 118.2(2)
C56 C51 P2 120.14(16)
C52 C51 P2 121.60(17)
C53 C52 C51 120.4(2)
C53 C52 H52 119.8
C51 C52 H52 119.8
C54 C53 C52 120.5(2)
C54 C53 H53 119.8
C52 C53 H53 119.8
C55 C54 C53 119.6(2)
C55 C54 H54 120.2
C53 C54 H54 120.2
C54 C55 C56 120.1(2)
C54 C55 H55 119.9
C56 C55 H55 119.9
C55 C56 C51 121.1(2)
C55 C56 H56 119.4
C51 C56 H56 119.4

loop_
_geom_bond_atom_site_label_1
_geom_bond_atom_site_label_2
_geom_bond_distance
Cl1 Ru1 2.4825(5)
Ru1 N3 2.0043(17)
Ru1 N5 2.1011(18)
Ru1 N1 2.1106(18)
Ru1 P1 2.4076(5)
Ru1 P2 2.4254(5)
P1 C27 1.840(2)
P1 C33 1.843(2)
P1 C21 1.846(2)
P2 C39 1.838(2)
P2 C45 1.842(2)
P2 C51 1.841(2)
N1 C5 1.363(3)
N1 C1 1.368(3)
N2 C6 1.304(3)
N2 C5 1.379(3)
N3 C6 1.365(3)
N3 C13 1.379(3)
N4 C13 1.296(3)
N4 C14 1.387(3)
N5 C18 1.360(3)
N5 C14 1.367(3)
C1 C2 1.367(3)
C1 H1 0.9500
C2 C3 1.403(3)
C2 H2 0.9500
C3 C4 1.377(3)
C3 C19 1.506(3)
C4 C5 1.407(3)
C4 H4 0.9500
C6 C7 1.478(3)
C7 C12 1.382(3)
C7 C8 1.385(3)
C8 C9 1.390(3)
C8 H8 0.9500
C9 C10 1.392(4)
C9 H9 0.9500
C10 C11 1.397(3)
C10 H10 0.9500
C11 C12 1.390(3)
C11 H11 0.9500
C12 C13 1.477(3)
C14 C15 1.400(3)
C15 C16 1.382(3)
C15 H15 0.9500
C16 C17 1.398(3)
C16 C20 1.500(3)
C17 C18 1.375(3)
C17 H17 0.9500
C18 H18 0.9500
C19 H19A 0.9800
C19 H19B 0.9800
C19 H19C 0.9800
C20 H20A 0.9800
C20 H20B 0.9800
C20 H20C 0.9800
C21 C22 1.396(3)
C21 C26 1.396(3)
C22 C23 1.389(3)
C22 H22 0.9500
C23 C24 1.383(4)
C23 H23 0.9500
C24 C25 1.391(4)
C24 H24 0.9500
C25 C26 1.392(3)
C25 H25 0.9500
C26 H26 0.9500
C27 C28 1.392(3)
C27 C32 1.404(3)
C28 C29 1.397(3)
C28 H28 0.9500
C29 C30 1.387(3)
C29 H29 0.9500
C30 C31 1.387(4)
C30 H30 0.9500
C31 C32 1.387(3)
C31 H31 0.9500
C32 H32 0.9500
C33 C34 1.396(3)
C33 C38 1.396(3)
C34 C35 1.386(3)
C34 H34 0.9500
C35 C36 1.388(3)
C35 H35 0.9500
C36 C37 1.387(4)
C36 H36 0.9500
C37 C38 1.394(3)
C37 H37 0.9500
C38 H38 0.9500
C39 C44 1.400(3)
C39 C40 1.400(3)
C40 C41 1.381(3)
C40 H40 0.9500
C41 C42 1.389(3)
C41 H41 0.9500
C42 C43 1.396(3)
C42 H42 0.9500
C43 C44 1.383(3)
C43 H43 0.9500
C44 H44 0.9500
C45 C50 1.390(3)
C45 C46 1.400(3)
C46 C47 1.387(3)
C46 H46 0.9500
C47 C48 1.389(3)
C47 H47 0.9500
C48 C49 1.380(4)
C48 H48 0.9500
C49 C50 1.393(3)
C49 H49 0.9500
C50 H50 0.9500
C51 C56 1.393(3)
C51 C52 1.400(3)
C52 C53 1.393(3)
C52 H52 0.9500
C53 C54 1.384(4)
C53 H53 0.9500
C54 C55 1.384(3)
C54 H54 0.9500
C55 C56 1.391(3)
C55 H55 0.9500
C56 H56 0.9500

loop_
_geom_torsion_atom_site_label_1
_geom_torsion_atom_site_label_2
_geom_torsion_atom_site_label_3
_geom_torsion_atom_site_label_4
_geom_torsion
N5 Ru1 P1 C27 105.71(10)
N1 Ru1 P1 C27 -76.37(10)
Cl1 Ru1 P1 C27 14.46(8)
N3 Ru1 P1 C33 -47.03(9)
N5 Ru1 P1 C33 -135.96(9)
N1 Ru1 P1 C33 41.96(9)
Cl1 Ru1 P1 C33 132.79(7)
N3 Ru1 P1 C21 70.60(9)
N5 Ru1 P1 C21 -18.33(9)
N1 Ru1 P1 C21 159.59(9)
Cl1 Ru1 P1 C21 -109.59(8)
N3 Ru1 P2 C39 108.42(9)
N5 Ru1 P2 C39 -162.71(9)
N1 Ru1 P2 C39 19.66(9)
Cl1 Ru1 P2 C39 -71.50(8)
N3 Ru1 P2 C45 -9.01(9)
N5 Ru1 P2 C45 79.86(9)
N1 Ru1 P2 C45 -97.78(9)
Cl1 Ru1 P2 C45 171.07(8)
N3 Ru1 P2 C51 -130.12(9)
N5 Ru1 P2 C51 -41.25(9)
Cl1 Ru1 P2 C51 49.97(8)
N3 Ru1 N1 C5 -7.71(16)
P1 Ru1 N1 C5 -96.69(15)
P2 Ru1 N1 C5 80.61(16)
Cl1 Ru1 N1 C5 161.11(15)
N3 Ru1 N1 C1 168.04(15)
P1 Ru1 N1 C1 79.05(14)
P2 Ru1 N1 C1 -103.65(14)
Cl1 Ru1 N1 C1 -23.15(14)
N5 Ru1 N3 C6 -178.96(16)
N1 Ru1 N3 C6 7.04(16)
P1 Ru1 N3 C6 92.15(15)
P2 Ru1 N3 C6 -87.31(15)
Cl1 Ru1 N3 C6 -86.9(3)
N5 Ru1 N3 C13 -13.32(16)
N1 Ru1 N3 C13 172.68(16)
P1 Ru1 N3 C13 -102.21(15)
P2 Ru1 N3 C13 78.33(15)
Cl1 Ru1 N3 C13 78.7(3)
N3 Ru1 N5 C18 -168.37(15)
P1 Ru1 N5 C18 -79.45(14)
P2 Ru1 N5 C18 103.26(14)
Cl1 Ru1 N5 C18 22.84(14)
N3 Ru1 N5 C14 10.26(15)
P1 Ru1 N5 C14 99.18(15)
P2 Ru1 N5 C14 -78.11(15)
Cl1 Ru1 N5 C14 -158.53(15)
C5 N1 C1 C2 -3.8(3)
Ru1 N1 C1 C2 -179.87(16)
N1 C1 C2 C3 0.3(3)
C1 C2 C3 C4 0.8(3)
C1 C2 C3 C19 177.8(2)
C2 C3 C4 C5 1.5(3)
C19 C3 C4 C5 -175.4(2)
C1 N1 C5 N2 -171.36(19)
Ru1 N1 C5 N2 4.5(3)
C1 N1 C5 C4 6.0(3)
Ru1 N1 C5 C4 -178.15(15)
C6 N2 C5 N1 2.7(3)
C6 N2 C5 C4 -174.8(2)
C3 C4 C5 N1 -5.2(3)
C3 C4 C5 N2 172.5(2)
C5 N2 C6 N3 -3.7(4)
C5 N2 C6 C7 179.81(19)
C13 N3 C6 N2 -170.6(2)
Ru1 N3 C6 N2 -3.2(3)
C13 N3 C6 C7 6.2(2)
Ru1 N3 C6 C7 173.67(13)
N2 C6 C7 C12 171.64(19)
N3 C6 C7 C12 -5.5(2)
N2 C6 C7 C8 -7.0(4)
N3 C6 C7 C8 175.8(2)
C12 C7 C8 C9 0.2(3)
C6 C7 C8 C9 178.7(2)
C7 C8 C9 C10 -2.2(3)
C8 C9 C10 C11 2.2(4)
C9 C10 C11 C12 -0.2(3)
C8 C7 C12 C11 1.8(3)
C6 C7 C12 C11 -177.02(19)
C8 C7 C12 C13 -178.48(19)
C6 C7 C12 C13 2.7(2)
C10 C11 C12 C7 -1.8(3)
C10 C11 C12 C13 178.6(2)
C14 N4 C13 N3 4.3(3)
C14 N4 C13 C12 -174.10(18)
C6 N3 C13 N4 176.9(2)
Ru1 N3 C13 N4 9.4(3)
C6 N3 C13 C12 -4.5(2)
Ru1 N3 C13 C12 -172.09(13)
C7 C12 C13 N4 179.65(19)
C11 C12 C13 N4 -0.7(3)
C7 C12 C13 N3 1.0(2)
C11 C12 C13 N3 -179.4(2)
C18 N5 C14 N4 176.50(18)
Ru1 N5 C14 N4 -2.2(3)
C18 N5 C14 C15 -3.9(3)
Ru1 N5 C14 C15 177.44(14)
C13 N4 C14 N5 -7.9(3)
C13 N4 C14 C15 172.46(19)
N5 C14 C15 C16 0.4(3)
N4 C14 C15 C16 180.00(18)
C14 C15 C16 C17 3.0(3)
C14 C15 C16 C20 -175.6(2)
C15 C16 C17 C18 -2.7(3)
C20 C16 C17 C18 175.8(2)
C14 N5 C18 C17 4.2(3)
Ru1 N5 C18 C17 -177.02(16)
C16 C17 C18 N5 -0.9(3)
C27 P1 C21 C22 176.11(17)
C33 P1 C21 C22 70.86(19)
Ru1 P1 C21 C22 -50.22(19)
C27 P1 C21 C26 -4.0(2)
C33 P1 C21 C26 -109.29(18)
Ru1 P1 C21 C26 129.63(16)
C26 C21 C22 C23 1.8(3)
P1 C21 C22 C23 -178.37(17)
C21 C22 C23 C24 -1.0(3)
C22 C23 C24 C25 -0.8(4)
C23 C24 C25 C26 1.8(4)
C24 C25 C26 C21 -1.0(4)
C22 C21 C26 C25 -0.8(3)
P1 C21 C26 C25 179.36(18)
C33 P1 C27 C28 -151.51(18)
C21 P1 C27 C28 102.10(19)
Ru1 P1 C27 C28 -29.3(2)
C33 P1 C27 C32 32.3(2)
C21 P1 C27 C32 -74.1(2)
Ru1 P1 C27 C32 154.50(17)
C32 C27 C28 C29 -0.2(3)
P1 C27 C28 C29 -176.47(18)
C27 C28 C29 C30 -0.4(4)
C28 C29 C30 C31 0.1(4)
C29 C30 C31 C32 0.8(4)
C30 C31 C32 C27 -1.4(4)
C28 C27 C32 C31 1.0(4)
P1 C27 C32 C31 177.21(19)
C27 P1 C33 C34 41.35(19)
C21 P1 C33 C34 145.83(17)
Ru1 P1 C33 C34 -88.20(17)
C27 P1 C33 C38 -145.82(18)
C21 P1 C33 C38 -41.3(2)
Ru1 P1 C33 C38 84.63(19)
C38 C33 C34 C35 0.0(3)
P1 C33 C34 C35 173.14(18)
C33 C34 C35 C36 0.0(4)
C34 C35 C36 C37 0.0(4)
C35 C36 C37 C38 0.1(4)
C36 C37 C38 C33 -0.1(4)
C34 C33 C38 C37 0.1(3)
P1 C33 C38 C37 -172.84(17)
C45 P2 C39 C44 -29.47(19)
C51 P2 C39 C44 76.42(18)
Ru1 P2 C39 C44 -155.21(15)
C45 P2 C39 C40 152.36(17)
C51 P2 C39 C40 -101.74(17)
Ru1 P2 C39 C40 26.63(19)
C44 C39 C40 C41 1.9(3)
P2 C39 C40 C41 -179.91(16)
C39 C40 C41 C42 -1.1(3)
C40 C41 C42 C43 -0.4(3)
C41 C42 C43 C44 1.1(3)
C42 C43 C44 C39 -0.3(3)
C40 C39 C44 C43 -1.2(3)
P2 C39 C44 C43 -179.35(17)
C39 P2 C45 C50 125.26(19)
C51 P2 C45 C50 21.0(2)
Ru1 P2 C45 C50 -106.46(18)
C39 P2 C45 C46 -53.94(17)
C51 P2 C45 C46 -158.16(16)
Ru1 P2 C45 C46 74.33(17)
C50 C45 C46 C47 -0.9(3)
P2 C45 C46 C47 178.32(17)
C45 C46 C47 C48 0.5(3)
C46 C47 C48 C49 0.2(3)
C47 C48 C49 C50 -0.3(4)
C46 C45 C50 C49 0.8(3)
P2 C45 C50 C49 -178.41(17)
C48 C49 C50 C45 -0.2(4)
C39 P2 C51 C56 -173.15(16)
C45 P2 C51 C56 -70.91(18)
Ru1 P2 C51 C56 56.37(18)
C39 P2 C51 C52 8.43(19)
C45 P2 C51 C52 110.67(18)
Ru1 P2 C51 C52 -122.05(16)
C56 C51 C52 C53 0.7(3)
P2 C51 C52 C53 179.12(17)
C51 C52 C53 C54 -0.8(3)
C52 C53 C54 C55 0.5(4)
C53 C54 C55 C56 -0.2(3)
C54 C55 C56 C51 0.1(3)
C52 C51 C56 C55 -0.4(3)
P2 C51 C56 C55 -178.83(16)
